data_9006638
loop_
_publ_author_name
'Mitchell, R. H.'
'Chakhmouradian, A. R.'

_publ_section_title
;
 Solid solubility in the system NaLREETi2O6 - ThTi2O6
 (LREE, light rare-earth elements): experimental and analytical data
;
_journal_name_full 'Physics and Chemistry of Minerals'
_journal_page_first 396
_journal_page_last 405
_journal_paper_doi 10.1007/s002690050200
_journal_volume 26
_journal_year 1999
_chemical_formula_sum 'La0.34 Na0.45 O3 Th0.13 Ti'
_chemical_name_mineral Loparite
_space_group_IT_number 140
_symmetry_space_group_name_Hall '-I 4 2c'
_symmetry_space_group_name_H-M 'I 4/m c m'
_cell_angle_alpha 90
_cell_angle_beta 90
_cell_angle_gamma 90
_cell_length_a 5.4652
_cell_length_b 5.4652
_cell_length_c 7.7476
_cell_formula_units_Z 4
_cell_volume 231.409
_database_code_amcsd 0008220
_exptl_crystal_density_diffrn 5.270
_cod_original_cell_volume 231.408
_cod_original_formula_sum 'Na.45 La.34 Th.13 Ti O3'
_cod_database_code 9006638

loop_
_space_group_symop_operation_xyz
x,y,z
1/2+x,1/2+y,1/2+z
-y,-x,1/2+z
1/2-y,1/2-x,+z
y,x,1/2-z
1/2+y,1/2+x,-z
y,-x,-z
1/2+y,1/2-x,1/2-z
-y,x,z
1/2-y,1/2+x,1/2+z
x,-y,1/2+z
1/2+x,1/2-y,+z
-x,y,1/2-z
1/2-x,1/2+y,-z
x,y,-z
1/2+x,1/2+y,1/2-z
-x,-y,z
1/2-x,1/2-y,1/2+z
y,x,1/2+z
1/2+y,1/2+x,+z
-y,-x,1/2-z
1/2-y,1/2-x,-z
-y,x,-z
1/2-y,1/2+x,1/2-z
y,-x,z
1/2+y,1/2-x,1/2+z
-x,y,1/2+z
1/2-x,1/2+y,+z
x,-y,1/2-z
1/2+x,1/2-y,-z
-x,-y,-z
1/2-x,1/2-y,1/2-z

loop_
_atom_site_label
_atom_site_fract_x
_atom_site_fract_y
_atom_site_fract_z
_atom_site_occupancy
_atom_site_U_iso_or_equiv
Na 0.00000 0.50000 0.25000 0.45000 0.01077
La 0.00000 0.50000 0.25000 0.34000 0.01077
Th 0.00000 0.50000 0.25000 0.13000 0.01077
Ti 0.00000 0.00000 0.00000 1.00000 0.00937
O1 0.00000 0.00000 0.25000 1.00000 0.03546
O2 0.22400 0.72400 0.00000 1.00000 0.02153

loop_
_cod_related_entry_id
_cod_related_entry_database
_cod_related_entry_code
1 AMCSD 0008220
